data_7155096
loop_
_publ_author_name
'Pascal, Simon'
'Besnard, C\'eline'
'Zinna, Francesco'
'Di Bari, Lorenzo'
'Le Guennic, Boris'
'Jacquemin, Denis'
'Lacour, J\'er\^ome'

_publ_section_title
;
 Zwitterionic [4]helicene: a water-soluble and reversible pH-triggered
 ECD/CPL chiroptical switch in the UV and red spectral regions.
;
_journal_issue 20
_journal_name_full 'Organic &amp; biomolecular chemistry'
_journal_page_first 4590
_journal_page_last 4594
_journal_paper_doi 10.1039/c6ob00752j
_journal_volume 14
_journal_year 2016
_chemical_formula_moiety 'C2 F3 O2, H2 O, C28 H29 N2 O4'
_chemical_formula_sum 'C30 H31 F3 N2 O7'
_chemical_formula_weight 588.57
_space_group_crystal_system triclinic
_space_group_IT_number 2
_space_group_name_Hall '-P 1'
_space_group_name_H-M_alt 'P -1'
_symmetry_space_group_name_Hall '-P 1'
_symmetry_space_group_name_H-M 'P -1'
_atom_sites_solution_hydrogens mixed
_audit_creation_date 2016-01-25
_audit_creation_method
;
Olex2 1.2-beta
(compiled 2015.11.10 svn.r3248 for OlexSys, GUI svn.r5133)
;
_audit_update_record
;
2016-04-07 deposited with the CCDC.
2016-04-22 downloaded from the CCDC.
;
_cell_angle_alpha 111.624(3)
_cell_angle_beta 97.490(3)
_cell_angle_gamma 110.940(4)
_cell_formula_units_Z 2
_cell_length_a 10.9257(5)
_cell_length_b 12.2016(4)
_cell_length_c 12.7292(4)
_cell_measurement_reflns_used 11858
_cell_measurement_temperature 180(2)
_cell_measurement_theta_max 73.3440
_cell_measurement_theta_min 4.2970
_cell_volume 1404.62(12)
_computing_cell_refinement
;
CrysAlisPro, Agilent Technologies,
Version 1.171.37.35 (release 13-08-2014 CrysAlis171 .NET)
(compiled Aug 13 2014,18:06:01)
;
_computing_data_collection
;
CrysAlisPro, Agilent Technologies,
Version 1.171.37.35 (release 13-08-2014 CrysAlis171 .NET)
(compiled Aug 13 2014,18:06:01)
;
_computing_data_reduction
;
CrysAlisPro, Agilent Technologies,
Version 1.171.37.35 (release 13-08-2014 CrysAlis171 .NET)
(compiled Aug 13 2014,18:06:01)
;
_computing_molecular_graphics 'Olex2 (Dolomanov et al., 2009)'
_computing_publication_material 'Olex2 (Dolomanov et al., 2009)'
_computing_structure_refinement 'ShelXL (Sheldrick, 2015)'
_computing_structure_solution 'SIR2004 (Burla et al., 2007)'
_diffrn_ambient_environment N~2~
_diffrn_ambient_temperature 180(2)
_diffrn_detector 'CCD plate'
_diffrn_detector_area_resol_mean 10.4679
_diffrn_detector_type Atlas
_diffrn_measured_fraction_theta_full 0.999
_diffrn_measured_fraction_theta_max 0.982
_diffrn_measurement_details
;
  1 omega   19.00   44.00   1.0000    1.0000
omega____ theta____ kappa____ phi______ frames
    -       56.0000   80.0000    6.9143 25

  2 omega   29.00   70.00   1.0000    1.0000
omega____ theta____ kappa____ phi______ frames
    -       64.0000   77.0000  -23.6683 41

  3 omega   88.00  114.00   1.0000    1.0000
omega____ theta____ kappa____ phi______ frames
    -       64.0000   77.0000  -23.6683 26

  4 omega   74.00  105.00   1.0000    1.0000
omega____ theta____ kappa____ phi______ frames
    -       60.0000   77.0000   26.4495 31

  5 omega  111.00  137.00   1.0000    1.0000
omega____ theta____ kappa____ phi______ frames
    -       68.0000   77.0000   78.1796 26

  6 omega  113.00  156.00   1.0000    1.0000
omega____ theta____ kappa____ phi______ frames
    -       72.0000   77.0000  123.1995 43

  7 omega  131.00  177.00   1.0000    2.5000
omega____ theta____ kappa____ phi______ frames
    -      109.7499   77.0000   60.0000 46

  8 omega  105.00  177.00   1.0000    2.5000
omega____ theta____ kappa____ phi______ frames
    -      109.7499   77.0000  -30.0000 72

  9 omega  117.00  143.00   1.0000    2.5000
omega____ theta____ kappa____ phi______ frames
    -      109.7499   77.0000  -90.0000 26

 10 omega  111.00  178.00   1.0000    2.5000
omega____ theta____ kappa____ phi______ frames
    -      109.7499   77.0000 -120.0000 67

 11 omega   81.00  112.00   1.0000    1.0000
omega____ theta____ kappa____ phi______ frames
    -       64.0000   67.0000 -155.9199 31

 12 omega   78.00  103.00   1.0000    2.5000
omega____ theta____ kappa____ phi______ frames
    -      109.7499   61.0000 -150.0000 25

 13 omega   78.00  107.00   1.0000    2.5000
omega____ theta____ kappa____ phi______ frames
    -      109.7499   61.0000 -180.0000 29

 14 omega   74.00  166.00   1.0000    2.5000
omega____ theta____ kappa____ phi______ frames
    -      109.7499   77.0000 -180.0000 92

 15 omega   78.00  103.00   1.0000    2.5000
omega____ theta____ kappa____ phi______ frames
    -      109.7499   61.0000    0.0000 25

 16 omega   77.00  104.00   1.0000    2.5000
omega____ theta____ kappa____ phi______ frames
    -      109.7499   61.0000  -30.0000 27

 17 omega   78.00  137.00   1.0000    2.5000
omega____ theta____ kappa____ phi______ frames
    -      109.7499   61.0000  -60.0000 59

 18 omega   78.00  103.00   1.0000    2.5000
omega____ theta____ kappa____ phi______ frames
    -      109.7499   61.0000   60.0000 25

 19 omega   79.00  127.00   1.0000    2.5000
omega____ theta____ kappa____ phi______ frames
    -      109.7499   77.0000   60.0000 48

 20 omega  101.00  176.00   1.0000    2.5000
omega____ theta____ kappa____ phi______ frames
    -      109.7499  111.0000   90.0000 75

 21 omega   79.00  131.00   1.0000    2.5000
omega____ theta____ kappa____ phi______ frames
    -      109.7499   61.0000  150.0000 52

 22 omega   74.00  134.00   1.0000    2.5000
omega____ theta____ kappa____ phi______ frames
    -      109.7499   77.0000   90.0000 60

 23 omega   74.00  100.00   1.0000    2.5000
omega____ theta____ kappa____ phi______ frames
    -      109.7499   77.0000  -30.0000 26

 24 omega   74.00  177.00   1.0000    2.5000
omega____ theta____ kappa____ phi______ frames
    -      109.7499   77.0000  -60.0000 103

 25 omega   78.00  138.00   1.0000    2.5000
omega____ theta____ kappa____ phi______ frames
    -      109.7499   61.0000   30.0000 60

 26 omega   78.00  105.00   1.0000    2.5000
omega____ theta____ kappa____ phi______ frames
    -      109.7499   61.0000  -90.0000 27

 27 omega   74.00  100.00   1.0000    2.5000
omega____ theta____ kappa____ phi______ frames
    -      109.7499   77.0000 -120.0000 26

 28 omega   74.00  175.00   1.0000    2.5000
omega____ theta____ kappa____ phi______ frames
    -      109.7499   77.0000 -150.0000 101

 29 omega   74.00  136.00   1.0000    2.5000
omega____ theta____ kappa____ phi______ frames
    -      109.7499   77.0000    0.0000 62

 30 omega   74.00  175.00   1.0000    2.5000
omega____ theta____ kappa____ phi______ frames
    -      109.7499   77.0000   30.0000 101

 31 omega   74.00   99.00   1.0000    2.5000
omega____ theta____ kappa____ phi______ frames
    -      109.7499   77.0000  120.0000 25

 32 omega   74.00  158.00   1.0000    2.5000
omega____ theta____ kappa____ phi______ frames
    -      109.7499   77.0000  150.0000 84

 33 omega   58.00  129.00   1.0000    1.0000
omega____ theta____ kappa____ phi______ frames
    -       38.9365  178.0000  -90.0000 71

 34 omega   75.00  101.00   1.0000    2.5000
omega____ theta____ kappa____ phi______ frames
    -      109.7499   77.0000  -90.0000 26

 35 omega   30.00   55.00   1.0000    1.0000
omega____ theta____ kappa____ phi______ frames
    -       64.0000   67.0000 -155.9199 25

 36 omega   28.00   62.00   1.0000    1.0000
omega____ theta____ kappa____ phi______ frames
    -       64.0000   77.0000 -136.1880 34

 37 omega   32.00   65.00   1.0000    1.0000
omega____ theta____ kappa____ phi______ frames
    -       68.0000   76.0000  -84.8204 33

 38 omega   28.00   55.00   1.0000    1.0000
omega____ theta____ kappa____ phi______ frames
    -       64.0000   77.0000  -56.3871 27

 39 omega   25.00   63.00   1.0000    1.0000
omega____ theta____ kappa____ phi______ frames
    -       60.0000   77.0000   26.4495 38

 40 omega   32.00   59.00   1.0000    1.0000
omega____ theta____ kappa____ phi______ frames
    -       68.0000   77.0000   78.1796 27

 41 omega   37.00   63.00   1.0000    1.0000
omega____ theta____ kappa____ phi______ frames
    -       72.0000   76.0000  107.2548 26

 42 omega   39.00   83.00   1.0000    1.0000
omega____ theta____ kappa____ phi______ frames
    -       72.0000   77.0000  123.1995 44

 43 omega   19.00   44.00   1.0000    1.0000
omega____ theta____ kappa____ phi______ frames
    -       56.0000   82.0000   46.7750 25

 44 omega   -1.00   28.00   1.0000    1.0000
omega____ theta____ kappa____ phi______ frames
    -       40.0000   90.0000   89.5810 29

 45 omega   19.00   44.00   1.0000    1.0000
omega____ theta____ kappa____ phi______ frames
    -       56.0000   80.0000  143.1843 25

 46 omega  -39.00   -6.00   1.0000    1.0000
omega____ theta____ kappa____ phi______ frames
    -      -38.9365  -57.0000  150.0000 33

 47 omega  -69.00   34.00   1.0000    1.0000
omega____ theta____ kappa____ phi______ frames
    -      -38.9365   38.0000  120.0000 103

 48 omega  -70.00   39.00   1.0000    1.0000
omega____ theta____ kappa____ phi______ frames
    -      -38.9365   57.0000  -90.0000 109

 49 omega    4.00   29.00   1.0000    1.0000
omega____ theta____ kappa____ phi______ frames
    -       44.0000   89.0000 -101.3351 25

 50 omega   19.00   44.00   1.0000    1.0000
omega____ theta____ kappa____ phi______ frames
    -       56.0000   82.0000 -173.2796 25

 51 omega   35.00  107.00   1.0000    2.5000
omega____ theta____ kappa____ phi______ frames
    -      109.7499  -94.0000   60.0000 72

 52 omega   88.00  125.00   1.0000    1.0000
omega____ theta____ kappa____ phi______ frames
    -       38.9365 -178.0000   90.0000 37

 53 omega   28.00  116.00   1.0000    2.5000
omega____ theta____ kappa____ phi______ frames
    -      109.7499 -111.0000   30.0000 88

 54 omega   24.00  105.00   1.0000    2.5000
omega____ theta____ kappa____ phi______ frames
    -      109.7499  -94.0000  150.0000 81

 55 omega   25.00  106.00   1.0000    2.5000
omega____ theta____ kappa____ phi______ frames
    -      109.7499  -94.0000 -120.0000 81

 56 omega -117.00   -7.00   1.0000    1.0000
omega____ theta____ kappa____ phi______ frames
    -      -38.9365  -57.0000  -30.0000 110

 57 omega -117.00  -42.00   1.0000    1.0000
omega____ theta____ kappa____ phi______ frames
    -      -38.9365  -57.0000  150.0000 75
;
_diffrn_measurement_device 'four-circle diffractometer'
_diffrn_measurement_device_type 'SuperNova, Dual, Cu at zero, Atlas'
_diffrn_measurement_method '\w scans'
_diffrn_orient_matrix_type 'CrysAlisPro convention (1999,Acta A55,543-557)'
_diffrn_orient_matrix_UB_11 -0.0481911000
_diffrn_orient_matrix_UB_12 -0.0911438000
_diffrn_orient_matrix_UB_13 -0.1340214000
_diffrn_orient_matrix_UB_21 0.0608872000
_diffrn_orient_matrix_UB_22 0.1203769000
_diffrn_orient_matrix_UB_23 -0.0237808000
_diffrn_orient_matrix_UB_31 0.1380161000
_diffrn_orient_matrix_UB_32 -0.0086003000
_diffrn_orient_matrix_UB_33 0.0109880000
_diffrn_radiation_monochromator mirror
_diffrn_radiation_probe x-ray
_diffrn_radiation_type CuK\a
_diffrn_radiation_wavelength 1.5418
_diffrn_reflns_av_R_equivalents 0.0349
_diffrn_reflns_av_unetI/netI 0.0230
_diffrn_reflns_Laue_measured_fraction_full 0.999
_diffrn_reflns_Laue_measured_fraction_max 0.982
_diffrn_reflns_limit_h_max 13
_diffrn_reflns_limit_h_min -11
_diffrn_reflns_limit_k_max 15
_diffrn_reflns_limit_k_min -15
_diffrn_reflns_limit_l_max 15
_diffrn_reflns_limit_l_min -15
_diffrn_reflns_number 21587
_diffrn_reflns_point_group_measured_fraction_full 0.999
_diffrn_reflns_point_group_measured_fraction_max 0.982
_diffrn_reflns_theta_full 67.680
_diffrn_reflns_theta_max 73.395
_diffrn_reflns_theta_min 3.918
_diffrn_source 'sealed X-ray tube'
_diffrn_source_type 'SuperNova (Cu) X-ray Source'
_exptl_absorpt_coefficient_mu 0.952
_exptl_absorpt_correction_T_max 0.892
_exptl_absorpt_correction_T_min 0.728
_exptl_absorpt_correction_type analytical
_exptl_absorpt_process_details
;
CrysAlisPro, Agilent Technologies,
Version 1.171.37.35 (release 13-08-2014 CrysAlis171 .NET)
(compiled Aug 13 2014,18:06:01)
Analytical numeric absorption correction using a multifaceted crystal
            model based on expressions derived by R.C. Clark & J.S. Reid.
(Clark, R. C. & Reid, J. S. (1995). Acta Cryst. A51, 887-897)
Empirical absorption correction using spherical harmonics,
 implemented in SCALE3 ABSPACK scaling algorithm.
;
_exptl_crystal_colour red
_exptl_crystal_colour_primary red
_exptl_crystal_density_diffrn 1.392
_exptl_crystal_description block
_exptl_crystal_F_000 616
_exptl_crystal_size_max 0.5829
_exptl_crystal_size_mid 0.24
_exptl_crystal_size_min 0.1579
_refine_diff_density_max 0.278
_refine_diff_density_min -0.358
_refine_diff_density_rms 0.051
_refine_ls_extinction_method none
_refine_ls_goodness_of_fit_ref 1.061
_refine_ls_hydrogen_treatment mixed
_refine_ls_matrix_type full
_refine_ls_number_parameters 420
_refine_ls_number_reflns 5561
_refine_ls_number_restraints 56
_refine_ls_restrained_S_all 1.132
_refine_ls_R_factor_all 0.0514
_refine_ls_R_factor_gt 0.0465
_refine_ls_shift/su_max 0.001
_refine_ls_shift/su_mean 0.000
_refine_ls_structure_factor_coef Fsqd
_refine_ls_weighting_details 'w=1/[\s^2^(Fo^2^)+(0.0726P)^2^+0.4140P] where P=(Fo^2^+2Fc^2^)/3'
_refine_ls_weighting_scheme calc
_refine_ls_wR_factor_gt 0.1259
_refine_ls_wR_factor_ref 0.1309
_reflns_Friedel_coverage 0.000
_reflns_number_gt 4921
_reflns_number_total 5561
_reflns_threshold_expression 'I > 2\s(I)'
_cod_data_source_file c6ob00752j2.cif
_cod_data_source_block spa036
_cod_depositor_comments 'Adding full bibliography for 7155096.cif.'
_cod_original_cell_volume 1404.61(10)
_cod_database_code 7155096
_chemical_oxdiff_formula 'C30 H31 F2 N2 O7'
_shelx_space_group_comment
;
The symmetry employed for this shelxl refinement is uniquely defined
by the following loop, which should always be used as a source of
symmetry information in preference to the above space-group names.
They are only intended as comments.
;
_reflns_odcompleteness_completeness 99.90
_reflns_odcompleteness_iscentric 1
_reflns_odcompleteness_theta 66.97
_olex2_refinement_description
;
1. Fixed Uiso
 At 1.2 times of:
  All C(H) groups, All C(H,H) groups
 At 1.5 times of:
  All C(H,H,H) groups, All O(H) groups, All O(H,H) groups
2. Restrained distances
 O5-H5
 0.84 with sigma of 0.02
 O35-H35A = O35-H35B
 0.85 with sigma of 0.02
 F41B-C39 \\sim F40A-C39 \\sim F42A-C39 \\sim F41A-C39 \\sim F40B-C39 \\sim
F42B-C39
 with sigma of 0.02
 F40A-F41A \\sim F41A-F42A \\sim F42A-F41A
 with sigma of 0.04
 F40B-F41B \\sim F41B-F42B \\sim F42B-F41B
 with sigma of 0.04
3. Rigid body (RIGU) restrains
 F41A, F40A, F42A, C39
 with sigma for 1-2 distances of 0.004 and sigma for 1-3 distances of 0.004
 F40B, F41B, F42B, C39
 with sigma for 1-2 distances of 0.004 and sigma for 1-3 distances of 0.004
4. Others
 Sof(F40B)=Sof(F41B)=Sof(F42B)=1-FVAR(1)
 Sof(F41A)=Sof(F40A)=Sof(F42A)=FVAR(1)
5.a Secondary CH2 refined with riding coordinates:
 C12(H12A,H12B), C32(H32A,H32B), C11(H11A,H11B), C33(H33A,H33B)
5.b Aromatic/amide H refined with riding coordinates:
 C15(H15), C17(H17), C28(H28), C8(H8), C27(H27), C7(H7), C29(H29), C16(H16)
5.c Idealised Me refined as rotating group:
 C26(H26A,H26B,H26C), C13(H13A,H13B,H13C), C20(H20A,H20B,H20C), C34(H34A,H34B,
 H34C)
;
_shelx_shelxl_version_number 2014/7
_olex2_submission_special_instructions 'No special instructions were received'
_oxdiff_exptl_absorpt_empirical_details
;
Empirical correction (ABSPACK) includes:
- Absorption correction using spherical harmonics
- Frame scaling
;
_oxdiff_exptl_absorpt_empirical_full_max 2.221
_oxdiff_exptl_absorpt_empirical_full_min 0.464

loop_
_space_group_symop_operation_xyz
'x, y, z'
'-x, -y, -z'

loop_
_atom_site_label
_atom_site_type_symbol
_atom_site_fract_x
_atom_site_fract_y
_atom_site_fract_z
_atom_site_U_iso_or_equiv
_atom_site_adp_type
_atom_site_occupancy
_atom_site_site_symmetry_order
_atom_site_calc_flag
_atom_site_refinement_flags_posn
_atom_site_refinement_flags_adp
_atom_site_refinement_flags_occupancy
_atom_site_disorder_assembly
_atom_site_disorder_group
F40B F 0.3785(15) 0.802(2) 0.2918(8) 0.108(5) Uani 0.236(9) 1 d D U P A 2
F41A F 0.4580(5) 0.8882(4) 0.29841(19) 0.0933(15) Uani 0.764(9) 1 d D U P A 1
F41B F 0.2435(10) 0.7652(14) 0.1487(10) 0.056(2) Uani 0.236(9) 1 d D U P A 2
F42B F 0.4357(15) 0.9235(9) 0.2024(19) 0.120(5) Uani 0.236(9) 1 d D U P A 2
F40A F 0.2527(4) 0.7683(6) 0.1772(6) 0.0972(15) Uani 0.764(9) 1 d D U P A 1
F42A F 0.4065(3) 0.9050(2) 0.1426(2) 0.0616(7) Uani 0.764(9) 1 d D U P A 1
O37 O 0.53198(17) 0.71600(16) 0.17064(14) 0.0692(5) Uani 1 1 d . . . . .
O38 O 0.35030(16) 0.63451(14) 0.01284(12) 0.0577(4) Uani 1 1 d . . . . .
C36 C 0.42715(18) 0.70876(17) 0.11552(15) 0.0399(4) Uani 1 1 d . . . . .
C39 C 0.3822(2) 0.8128(2) 0.18603(17) 0.0532(5) Uani 1 1 d D U . . .
O35 O 0.72625(14) 0.62456(13) 0.14539(11) 0.0430(3) Uani 1 1 d D . . . .
H35A H 0.659(2) 0.645(2) 0.146(2) 0.065 Uiso 1 1 d DR . . . .
H35B H 0.687(2) 0.5448(18) 0.0890(18) 0.065 Uiso 1 1 d DR . . . .
O6 O 0.08351(12) 0.81340(10) 0.35888(11) 0.0402(3) Uani 1 1 d . . . . .
O5 O -0.10099(11) 0.62362(10) 0.30580(10) 0.0339(2) Uani 1 1 d D . . . .
H5 H -0.150(2) 0.644(2) 0.2602(18) 0.051 Uiso 1 1 d DR . . . .
O25 O -0.07213(11) 0.08614(10) 0.36370(9) 0.0322(2) Uani 1 1 d . . . . .
O19 O 0.11832(13) 0.09886(10) 0.24544(9) 0.0359(3) Uani 1 1 d . . . . .
N10 N 0.31182(12) 0.50731(12) 0.58907(10) 0.0281(3) Uani 1 1 d . . . . .
N31 N -0.01510(13) 0.42231(11) 0.24434(10) 0.0257(3) Uani 1 1 d . . . . .
C4 C 0.03176(16) 0.70455(13) 0.35228(12) 0.0287(3) Uani 1 1 d . . . . .
C2 C 0.07597(14) 0.51275(13) 0.35502(11) 0.0239(3) Uani 1 1 d . . . . .
C23 C -0.03264(15) 0.24425(13) 0.29298(11) 0.0252(3) Uani 1 1 d . . . . .
C18 C 0.19780(16) 0.16688(14) 0.36005(13) 0.0299(3) Uani 1 1 d . . . . .
C15 C 0.38148(16) 0.33920(16) 0.58827(14) 0.0357(3) Uani 1 1 d . . . . .
H15 H 0.4448 0.3964 0.6654 0.043 Uiso 1 1 calc R . . . .
C12 C 0.54326(17) 0.67286(16) 0.73825(15) 0.0394(4) Uani 1 1 d . . . . .
H12A H 0.5889 0.6142 0.7177 0.047 Uiso 1 1 calc R . . . .
H12B H 0.5551 0.7190 0.6879 0.047 Uiso 1 1 calc R . . . .
C14 C 0.29757(15) 0.38053(14) 0.53444(12) 0.0279(3) Uani 1 1 d . . . . .
C17 C 0.28181(18) 0.12890(16) 0.41291(15) 0.0370(3) Uani 1 1 d . . . . .
H17 H 0.2797 0.0452 0.3721 0.044 Uiso 1 1 calc R . . . .
C26 C -0.15143(19) -0.04127(16) 0.35370(17) 0.0443(4) Uani 1 1 d . . . . .
H26A H -0.1571 -0.1085 0.2786 0.066 Uiso 1 1 calc GR . . . .
H26B H -0.2442 -0.0519 0.3557 0.066 Uiso 1 1 calc GR . . . .
H26C H -0.1074 -0.0508 0.4199 0.066 Uiso 1 1 calc GR . . . .
C21 C 0.19609(15) 0.29059(13) 0.42321(12) 0.0256(3) Uani 1 1 d . . . . .
C28 C -0.28266(18) 0.08524(15) 0.11413(14) 0.0401(4) Uani 1 1 d . . . . .
H28 H -0.3657 0.0289 0.0507 0.048 Uiso 1 1 calc R . . . .
C3 C 0.11191(15) 0.64733(13) 0.40106(12) 0.0274(3) Uani 1 1 d . . . . .
C8 C 0.29074(16) 0.69098(14) 0.56828(13) 0.0318(3) Uani 1 1 d . . . . .
H8 H 0.3643 0.7530 0.6389 0.038 Uiso 1 1 calc R . . . .
C27 C -0.23955(17) 0.03726(14) 0.18902(14) 0.0374(4) Uani 1 1 d . . . . .
H27 H -0.2940 -0.0491 0.1777 0.045 Uiso 1 1 calc R . . . .
C13 C 0.6082(2) 0.7719(2) 0.86765(19) 0.0626(6) Uani 1 1 d . . . . .
H13A H 0.5698 0.8356 0.8854 0.094 Uiso 1 1 calc GR . . . .
H13B H 0.7078 0.8177 0.8840 0.094 Uiso 1 1 calc GR . . . .
H13C H 0.5891 0.7264 0.9173 0.094 Uiso 1 1 calc GR . . . .
C32 C -0.01578(17) 0.45514(15) 0.14289(12) 0.0320(3) Uani 1 1 d . . . . .
H32A H 0.0409 0.5505 0.1724 0.038 Uiso 1 1 calc R . . . .
H32B H -0.1109 0.4334 0.1022 0.038 Uiso 1 1 calc R . . . .
C20 C 0.1059(2) -0.03002(17) 0.17793(16) 0.0506(5) Uani 1 1 d . . . . .
H20A H 0.0387 -0.0709 0.0998 0.076 Uiso 1 1 calc GR . . . .
H20B H 0.0753 -0.0834 0.2195 0.076 Uiso 1 1 calc GR . . . .
H20C H 0.1953 -0.0239 0.1684 0.076 Uiso 1 1 calc GR . . . .
C11 C 0.39114(15) 0.59237(15) 0.71550(12) 0.0318(3) Uani 1 1 d . . . . .
H11A H 0.3813 0.5367 0.7571 0.038 Uiso 1 1 calc R . . . .
H11B H 0.3508 0.6530 0.7503 0.038 Uiso 1 1 calc R . . . .
C22 C 0.10129(14) 0.32962(13) 0.37783(11) 0.0238(3) Uani 1 1 d . . . . .
C34 C 0.1801(3) 0.3932(3) 0.1128(2) 0.0683(7) Uani 1 1 d . . . . .
H34A H 0.2179 0.3547 0.0510 0.103 Uiso 1 1 calc GR . . . .
H34B H 0.1700 0.3478 0.1629 0.103 Uiso 1 1 calc GR . . . .
H34C H 0.2425 0.4865 0.1614 0.103 Uiso 1 1 calc GR . . . .
C7 C 0.22163(16) 0.73272(13) 0.50489(13) 0.0308(3) Uani 1 1 d . . . . .
H7 H 0.2502 0.8244 0.5333 0.037 Uiso 1 1 calc R . . . .
C33 C 0.0411(2) 0.37851(19) 0.05575(15) 0.0461(4) Uani 1 1 d . . . . .
H33A H -0.0248 0.2843 0.0168 0.055 Uiso 1 1 calc R . . . .
H33B H 0.0488 0.4087 -0.0065 0.055 Uiso 1 1 calc R . . . .
C9 C 0.25168(14) 0.55617(13) 0.52767(12) 0.0260(3) Uani 1 1 d . . . . .
C30 C -0.08578(15) 0.29251(13) 0.22177(12) 0.0262(3) Uani 1 1 d . . . . .
C24 C -0.11737(15) 0.11673(13) 0.27909(12) 0.0286(3) Uani 1 1 d . . . . .
C29 C -0.20972(17) 0.21008(15) 0.12886(13) 0.0345(3) Uani 1 1 d . . . . .
H29 H -0.2421 0.2404 0.0774 0.041 Uiso 1 1 calc R . . . .
C1 C 0.14254(14) 0.46561(13) 0.42047(11) 0.0239(3) Uani 1 1 d . . . . .
C16 C 0.37050(18) 0.21540(17) 0.52782(16) 0.0395(4) Uani 1 1 d . . . . .
H16 H 0.4254 0.1872 0.5655 0.047 Uiso 1 1 calc R . . . .

loop_
_atom_site_aniso_label
_atom_site_aniso_U_11
_atom_site_aniso_U_22
_atom_site_aniso_U_33
_atom_site_aniso_U_23
_atom_site_aniso_U_13
_atom_site_aniso_U_12
F40B 0.111(7) 0.205(13) 0.053(4) 0.051(6) 0.035(4) 0.119(8)
F41A 0.140(3) 0.107(2) 0.0373(9) 0.0046(11) -0.0016(13) 0.097(2)
F41B 0.056(4) 0.076(5) 0.046(3) 0.019(3) 0.005(3) 0.053(4)
F42B 0.106(8) 0.068(4) 0.166(13) 0.022(6) 0.058(8) 0.043(4)
F40A 0.082(2) 0.107(3) 0.152(4) 0.072(3) 0.077(2) 0.064(2)
F42A 0.0782(14) 0.0449(10) 0.0656(13) 0.0235(9) 0.0107(10) 0.0362(9)
O37 0.0569(9) 0.0689(10) 0.0673(9) 0.0070(7) -0.0050(7) 0.0451(8)
O38 0.0620(9) 0.0557(8) 0.0447(7) 0.0088(6) -0.0004(6) 0.0346(7)
C36 0.0370(9) 0.0397(8) 0.0437(9) 0.0170(7) 0.0071(7) 0.0212(7)
C39 0.0574(12) 0.0628(12) 0.0427(9) 0.0162(9) 0.0066(8) 0.0407(10)
O35 0.0453(7) 0.0475(7) 0.0411(6) 0.0168(5) 0.0079(5) 0.0303(6)
O6 0.0442(7) 0.0278(5) 0.0540(7) 0.0236(5) 0.0115(5) 0.0172(5)
O5 0.0317(6) 0.0315(5) 0.0458(6) 0.0209(5) 0.0098(5) 0.0182(4)
O25 0.0341(6) 0.0245(5) 0.0359(5) 0.0166(4) 0.0051(4) 0.0094(4)
O19 0.0519(7) 0.0305(5) 0.0325(5) 0.0115(4) 0.0121(5) 0.0284(5)
N10 0.0253(6) 0.0294(6) 0.0277(6) 0.0138(5) 0.0037(5) 0.0106(5)
N31 0.0318(6) 0.0231(5) 0.0240(5) 0.0110(4) 0.0053(5) 0.0145(5)
C4 0.0337(8) 0.0254(6) 0.0320(7) 0.0134(5) 0.0124(6) 0.0167(6)
C2 0.0243(7) 0.0238(6) 0.0253(6) 0.0113(5) 0.0073(5) 0.0120(5)
C23 0.0288(7) 0.0229(6) 0.0246(6) 0.0094(5) 0.0062(5) 0.0141(5)
C18 0.0342(8) 0.0307(7) 0.0351(7) 0.0189(6) 0.0145(6) 0.0193(6)
C15 0.0309(8) 0.0401(8) 0.0394(8) 0.0234(7) 0.0045(6) 0.0153(6)
C12 0.0278(8) 0.0388(8) 0.0443(9) 0.0200(7) 0.0021(6) 0.0085(7)
C14 0.0249(7) 0.0319(7) 0.0327(7) 0.0192(6) 0.0098(5) 0.0131(6)
C17 0.0415(9) 0.0361(8) 0.0490(9) 0.0258(7) 0.0174(7) 0.0251(7)
C26 0.0458(10) 0.0281(8) 0.0555(10) 0.0248(7) 0.0062(8) 0.0092(7)
C21 0.0272(7) 0.0272(6) 0.0291(6) 0.0163(5) 0.0106(5) 0.0144(5)
C28 0.0379(9) 0.0288(7) 0.0354(8) 0.0053(6) -0.0064(6) 0.0111(6)
C3 0.0301(7) 0.0239(6) 0.0311(7) 0.0135(5) 0.0096(6) 0.0137(6)
C8 0.0291(8) 0.0249(7) 0.0323(7) 0.0085(6) 0.0025(6) 0.0091(6)
C27 0.0384(9) 0.0217(7) 0.0391(8) 0.0088(6) 0.0009(6) 0.0085(6)
C13 0.0370(10) 0.0469(11) 0.0609(12) -0.0031(9) -0.0088(9) 0.0103(8)
C32 0.0437(9) 0.0330(7) 0.0271(7) 0.0175(6) 0.0079(6) 0.0219(6)
C20 0.0795(14) 0.0348(9) 0.0448(9) 0.0126(7) 0.0182(9) 0.0382(9)
C11 0.0278(8) 0.0343(7) 0.0267(7) 0.0130(6) 0.0025(5) 0.0096(6)
C22 0.0282(7) 0.0240(6) 0.0238(6) 0.0121(5) 0.0106(5) 0.0137(5)
C34 0.0867(17) 0.1115(19) 0.0740(14) 0.0684(15) 0.0546(13) 0.0753(16)
C7 0.0321(8) 0.0219(6) 0.0355(7) 0.0109(6) 0.0085(6) 0.0116(6)
C33 0.0755(13) 0.0530(10) 0.0353(8) 0.0276(8) 0.0264(8) 0.0432(10)
C9 0.0242(7) 0.0264(6) 0.0280(6) 0.0129(5) 0.0072(5) 0.0113(5)
C30 0.0314(7) 0.0228(6) 0.0248(6) 0.0087(5) 0.0062(5) 0.0150(6)
C24 0.0321(8) 0.0234(6) 0.0295(7) 0.0106(5) 0.0060(6) 0.0139(6)
C29 0.0380(8) 0.0298(7) 0.0293(7) 0.0085(6) -0.0013(6) 0.0170(6)
C1 0.0245(7) 0.0234(6) 0.0252(6) 0.0114(5) 0.0077(5) 0.0116(5)
C16 0.0371(9) 0.0463(9) 0.0540(9) 0.0345(8) 0.0138(7) 0.0256(7)

loop_
_atom_type_symbol
_atom_type_description
_atom_type_scat_dispersion_real
_atom_type_scat_dispersion_imag
_atom_type_scat_source
C C 0.0181 0.0091 'International Tables Vol C Tables 4.2.6.8 and 6.1.1.4'
H H 0.0000 0.0000 'International Tables Vol C Tables 4.2.6.8 and 6.1.1.4'
F F 0.0727 0.0534 'International Tables Vol C Tables 4.2.6.8 and 6.1.1.4'
N N 0.0311 0.0180 'International Tables Vol C Tables 4.2.6.8 and 6.1.1.4'
O O 0.0492 0.0322 'International Tables Vol C Tables 4.2.6.8 and 6.1.1.4'

loop_
_exptl_crystal_face_index_h
_exptl_crystal_face_index_k
_exptl_crystal_face_index_l
_exptl_crystal_face_perp_dist
_exptl_oxdiff_crystal_face_indexfrac_h
_exptl_oxdiff_crystal_face_indexfrac_k
_exptl_oxdiff_crystal_face_indexfrac_l
_exptl_oxdiff_crystal_face_x
_exptl_oxdiff_crystal_face_y
_exptl_oxdiff_crystal_face_z
0 0 1 0.0997 -0.0006 0.0006 0.9998 -0.1340 -0.0237 0.0109
0 1 0 0.0426 0.0000 0.9994 0.0003 -0.0911 0.1203 -0.0086
0 -1 1 0.0789 -0.0006 -0.9988 0.9995 -0.0429 -0.1440 0.0195
-2 1 0 0.3834 -2.0000 0.9945 0.0031 0.0053 -0.0021 -0.2845
2 -1 0 0.1679 2.0000 -0.9945 -0.0031 -0.0053 0.0021 0.2845
0 0 -1 0.0997 0.0006 -0.0006 -0.9998 0.1340 0.0237 -0.0109
0 1 -1 0.0789 0.0006 0.9988 -0.9995 0.0429 0.1440 -0.0195

loop_
_geom_angle_atom_site_label_1
_geom_angle_atom_site_label_2
_geom_angle_atom_site_label_3
_geom_angle
O37 C36 O38 132.19(17)
O37 C36 C39 114.23(16)
O38 C36 C39 113.57(15)
F40B C39 C36 105.1(6)
F41A C39 F42A 101.1(2)
F41A C39 C36 114.65(18)
F41B C39 F40B 91.6(7)
F41B C39 C36 110.3(6)
F42B C39 F40B 112.3(8)
F42B C39 F41B 110.4(10)
F42B C39 C36 122.7(7)
F40A C39 F41A 110.7(3)
F40A C39 F42A 105.1(3)
F40A C39 C36 114.9(3)
F42A C39 C36 109.0(2)
H35A O35 H35B 102(2)
C4 O5 H5 114.9(14)
C24 O25 C26 117.80(12)
C18 O19 C20 118.22(12)
C14 N10 C11 120.27(12)
C9 N10 C14 120.91(12)
C9 N10 C11 118.82(12)
C2 N31 C32 120.48(11)
C2 N31 C30 119.34(11)
C30 N31 C32 118.82(11)
O6 C4 O5 124.86(14)
O6 C4 C3 123.16(14)
O5 C4 C3 111.94(12)
N31 C2 C3 122.98(12)
N31 C2 C1 117.13(12)
C3 C2 C1 119.74(12)
C30 C23 C22 117.49(12)
C30 C23 C24 118.07(13)
C24 C23 C22 124.40(12)
O19 C18 C17 124.72(14)
O19 C18 C21 114.40(12)
C17 C18 C21 120.74(14)
C14 C15 H15 120.5
C16 C15 H15 120.5
C16 C15 C14 119.10(14)
H12A C12 H12B 108.2
C13 C12 H12A 109.8
C13 C12 H12B 109.8
C13 C12 C11 109.50(16)
C11 C12 H12A 109.8
C11 C12 H12B 109.8
N10 C14 C15 120.85(13)
N10 C14 C21 119.43(12)
C15 C14 C21 119.71(13)
C18 C17 H17 120.6
C18 C17 C16 118.90(14)
C16 C17 H17 120.6
O25 C26 H26A 109.5
O25 C26 H26B 109.5
O25 C26 H26C 109.5
H26A C26 H26B 109.5
H26A C26 H26C 109.5
H26B C26 H26C 109.5
C14 C21 C18 118.09(13)
C14 C21 C22 118.53(12)
C22 C21 C18 123.34(13)
C27 C28 H28 118.7
C29 C28 H28 118.7
C29 C28 C27 122.56(14)
C2 C3 C4 124.05(13)
C7 C3 C4 117.56(12)
C7 C3 C2 118.13(13)
C7 C8 H8 120.2
C7 C8 C9 119.51(13)
C9 C8 H8 120.2
C28 C27 H27 120.4
C24 C27 C28 119.19(14)
C24 C27 H27 120.4
C12 C13 H13A 109.5
C12 C13 H13B 109.5
C12 C13 H13C 109.5
H13A C13 H13B 109.5
H13A C13 H13C 109.5
H13B C13 H13C 109.5
N31 C32 H32A 109.6
N31 C32 H32B 109.6
N31 C32 C33 110.26(12)
H32A C32 H32B 108.1
C33 C32 H32A 109.6
C33 C32 H32B 109.6
O19 C20 H20A 109.5
O19 C20 H20B 109.5
O19 C20 H20C 109.5
H20A C20 H20B 109.5
H20A C20 H20C 109.5
H20B C20 H20C 109.5
N10 C11 C12 114.50(13)
N10 C11 H11A 108.6
N10 C11 H11B 108.6
C12 C11 H11A 108.6
C12 C11 H11B 108.6
H11A C11 H11B 107.6
C21 C22 C23 126.53(12)
C1 C22 C23 116.48(12)
C1 C22 C21 116.99(12)
H34A C34 H34B 109.5
H34A C34 H34C 109.5
H34B C34 H34C 109.5
C33 C34 H34A 109.5
C33 C34 H34B 109.5
C33 C34 H34C 109.5
C3 C7 H7 118.3
C8 C7 C3 123.44(13)
C8 C7 H7 118.3
C32 C33 H33A 108.8
C32 C33 H33B 108.8
C34 C33 C32 113.62(16)
C34 C33 H33A 108.8
C34 C33 H33B 108.8
H33A C33 H33B 107.7
N10 C9 C8 122.63(13)
N10 C9 C1 118.35(12)
C8 C9 C1 118.99(12)
N31 C30 C23 119.61(12)
N31 C30 C29 119.79(12)
C29 C30 C23 120.60(13)
O25 C24 C23 115.08(12)
O25 C24 C27 124.35(13)
C27 C24 C23 120.45(13)
C28 C29 C30 118.56(14)
C28 C29 H29 120.7
C30 C29 H29 120.7
C22 C1 C2 119.96(12)
C22 C1 C9 120.08(12)
C9 C1 C2 119.96(12)
C15 C16 C17 122.67(14)
C15 C16 H16 118.7
C17 C16 H16 118.7

loop_
_geom_bond_atom_site_label_1
_geom_bond_atom_site_label_2
_geom_bond_distance
F40B C39 1.403(9)
F41A C39 1.325(3)
F41B C39 1.357(10)
F42B C39 1.185(10)
F40A C39 1.293(5)
F42A C39 1.387(3)
O37 C36 1.218(2)
O38 C36 1.238(2)
C36 C39 1.543(3)
O35 H35A 0.856(17)
O35 H35B 0.868(16)
O6 C4 1.2081(18)
O5 H5 0.898(16)
O5 C4 1.3232(19)
O25 C26 1.4305(18)
O25 C24 1.3539(17)
O19 C18 1.3540(18)
O19 C20 1.4322(18)
N10 C14 1.3811(19)
N10 C11 1.4767(17)
N10 C9 1.3739(18)
N31 C2 1.3771(17)
N31 C32 1.4863(17)
N31 C30 1.3856(17)
C4 C3 1.5016(19)
C2 C3 1.4014(18)
C2 C1 1.4311(18)
C23 C22 1.4359(19)
C23 C30 1.4164(18)
C23 C24 1.4263(19)
C18 C17 1.372(2)
C18 C21 1.433(2)
C15 H15 0.9500
C15 C14 1.409(2)
C15 C16 1.370(2)
C12 H12A 0.9900
C12 H12B 0.9900
C12 C13 1.514(2)
C12 C11 1.520(2)
C14 C21 1.4192(19)
C17 H17 0.9500
C17 C16 1.398(2)
C26 H26A 0.9800
C26 H26B 0.9800
C26 H26C 0.9800
C21 C22 1.4257(19)
C28 H28 0.9500
C28 C27 1.402(2)
C28 C29 1.369(2)
C3 C7 1.396(2)
C8 H8 0.9500
C8 C7 1.378(2)
C8 C9 1.403(2)
C27 H27 0.9500
C27 C24 1.376(2)
C13 H13A 0.9800
C13 H13B 0.9800
C13 H13C 0.9800
C32 H32A 0.9900
C32 H32B 0.9900
C32 C33 1.524(2)
C20 H20A 0.9800
C20 H20B 0.9800
C20 H20C 0.9800
C11 H11A 0.9900
C11 H11B 0.9900
C22 C1 1.4103(18)
C34 H34A 0.9800
C34 H34B 0.9800
C34 H34C 0.9800
C34 C33 1.513(3)
C7 H7 0.9500
C33 H33A 0.9900
C33 H33B 0.9900
C9 C1 1.4240(19)
C30 C29 1.406(2)
C29 H29 0.9500
C16 H16 0.9500

loop_
_geom_torsion_atom_site_label_1
_geom_torsion_atom_site_label_2
_geom_torsion_atom_site_label_3
_geom_torsion_atom_site_label_4
_geom_torsion
O37 C36 C39 F40B -52.5(8)
O37 C36 C39 F41A -4.8(4)
O37 C36 C39 F41B -150.0(6)
O37 C36 C39 F42B 77.3(13)
O37 C36 C39 F40A -134.7(4)
O37 C36 C39 F42A 107.6(2)
O38 C36 C39 F40B 128.3(8)
O38 C36 C39 F41A 176.0(3)
O38 C36 C39 F41B 30.8(6)
O38 C36 C39 F42B -101.9(13)
O38 C36 C39 F40A 46.1(4)
O38 C36 C39 F42A -71.5(2)
O6 C4 C3 C2 -151.33(15)
O6 C4 C3 C7 34.6(2)
O5 C4 C3 C2 30.85(19)
O5 C4 C3 C7 -143.22(14)
O19 C18 C17 C16 172.63(14)
O19 C18 C21 C14 -166.59(12)
O19 C18 C21 C22 10.8(2)
N10 C14 C21 C18 170.35(13)
N10 C14 C21 C22 -7.20(19)
N10 C9 C1 C2 179.05(12)
N10 C9 C1 C22 -1.9(2)
N31 C2 C3 C4 16.5(2)
N31 C2 C3 C7 -169.41(13)
N31 C2 C1 C22 -7.95(19)
N31 C2 C1 C9 171.15(12)
N31 C32 C33 C34 -52.7(2)
N31 C30 C29 C28 -175.15(15)
C4 C3 C7 C8 170.26(14)
C2 N31 C32 C33 109.06(16)
C2 N31 C30 C23 -22.0(2)
C2 N31 C30 C29 157.73(14)
C2 C3 C7 C8 -4.2(2)
C23 C22 C1 C2 -19.72(19)
C23 C22 C1 C9 161.19(12)
C23 C30 C29 C28 4.6(2)
C18 C17 C16 C15 -2.9(3)
C18 C21 C22 C23 25.8(2)
C18 C21 C22 C1 -154.36(13)
C15 C14 C21 C18 -10.3(2)
C15 C14 C21 C22 172.17(13)
C14 N10 C11 C12 89.78(16)
C14 N10 C9 C8 -163.22(14)
C14 N10 C9 C1 18.8(2)
C14 C15 C16 C17 1.8(3)
C14 C21 C22 C23 -156.79(13)
C14 C21 C22 C1 23.06(18)
C17 C18 C21 C14 9.3(2)
C17 C18 C21 C22 -173.26(14)
C26 O25 C24 C23 -178.99(14)
C26 O25 C24 C27 5.0(2)
C21 C18 C17 C16 -2.8(2)
C21 C22 C1 C2 160.42(12)
C21 C22 C1 C9 -18.67(19)
C28 C27 C24 O25 173.14(15)
C28 C27 C24 C23 -2.7(2)
C3 C2 C1 C22 176.38(13)
C3 C2 C1 C9 -4.5(2)
C8 C9 C1 C2 0.9(2)
C8 C9 C1 C22 -179.95(13)
C27 C28 C29 C30 0.9(3)
C13 C12 C11 N10 170.51(15)
C32 N31 C2 C3 38.2(2)
C32 N31 C2 C1 -137.29(13)
C32 N31 C30 C23 144.74(14)
C32 N31 C30 C29 -35.5(2)
C20 O19 C18 C17 8.7(2)
C20 O19 C18 C21 -175.55(15)
C11 N10 C14 C15 -14.3(2)
C11 N10 C14 C21 165.09(13)
C11 N10 C9 C8 17.5(2)
C11 N10 C9 C1 -160.57(13)
C22 C23 C30 N31 -6.8(2)
C22 C23 C30 C29 173.51(13)
C22 C23 C24 O25 9.1(2)
C22 C23 C24 C27 -174.65(14)
C7 C8 C9 N10 -177.01(14)
C7 C8 C9 C1 1.0(2)
C9 N10 C14 C15 166.41(14)
C9 N10 C14 C21 -14.2(2)
C9 N10 C11 C12 -90.88(17)
C9 C8 C7 C3 0.6(2)
C30 N31 C2 C3 -155.24(14)
C30 N31 C2 C1 29.24(19)
C30 N31 C32 C33 -57.54(19)
C30 C23 C22 C21 -153.28(13)
C30 C23 C22 C1 26.88(18)
C30 C23 C24 O25 -168.27(12)
C30 C23 C24 C27 8.0(2)
C24 C23 C22 C21 29.3(2)
C24 C23 C22 C1 -150.54(13)
C24 C23 C30 N31 170.83(13)
C24 C23 C30 C29 -8.9(2)
C29 C28 C27 C24 -1.9(3)
C1 C2 C3 C4 -168.05(13)
C1 C2 C3 C7 6.0(2)
C16 C15 C14 N10 -175.72(14)
C16 C15 C14 C21 4.9(2)
